data_4027786
loop_
_publ_author_name
'Mikhail A. Filatov'
'Stanislav Baluschev'
'Iliyana Z. Ilieva'
'Volker Enkelmann'
'Tzenka Miteva'
'Katharina Landfester'
'Sergey E. Aleshchenkov'
'Andrei V. Cheprakov'

_publ_contact_author_address
; 

 Max-Planck-Institute for Polymer Research 

 Ackermannweg 10 

 D-55021 Mainz 

 Germany 

;
_publ_contact_author_email ve@mpip-mainz.mpg.de
_publ_contact_author_fax '+49 379100'
_publ_contact_author_name 'Volker Enkelmann'
_publ_contact_author_phone '+49 379133'
_publ_section_title
;
 Tetraaryltetraanthra[2,3]porphyrins: Synthesis, Structure, and Optical
 Properties
;
_journal_name_full 'Journal of Organic Chemistry'
_journal_page_first 11119
_journal_page_last 11131
_journal_paper_doi 10.1021/jo302135q
_journal_volume 77
_journal_year 2012
_chemical_formula_moiety 'C33 H29.50 N1 O4'
_chemical_formula_sum 'C33 H29.5 N O4'
_chemical_formula_weight 504.10
_space_group_IT_number 88
_symmetry_cell_setting tetragonal
_symmetry_space_group_name_Hall '-I 4ad'
_symmetry_space_group_name_H-M 'I 41/a :2'
_atom_sites_solution_hydrogens geom
_atom_sites_solution_primary direct
_audit_creation_date 12-09-04
_audit_creation_method CRYSTALS_ver_12.84
_cell_angle_alpha 90
_cell_angle_beta 90
_cell_angle_gamma 90
_cell_formula_units_Z 16
_cell_length_a 23.0609(9)
_cell_length_b 23.0609(9)
_cell_length_c 27.0102(9)
_cell_measurement_reflns_used 0
_cell_measurement_temperature 120
_cell_measurement_theta_max 0
_cell_measurement_theta_min 0
_cell_volume 14364.2(9)
_computing_cell_refinement 'DENZO/SCALEPACK (Otwinowski & Minor, 1997)'
_computing_data_collection 'COLLECT (Nonius, 1997-2001).'
_computing_data_reduction 'DENZO/SCALEPACK (Otwinowski & Minor, 1997)'
_computing_molecular_graphics 'CAMERON (Watkin et al., 1996)'
_computing_publication_material 'CRYSTALS (Betteridge et al., 2003)'
_computing_structure_refinement 'CRYSTALS (Betteridge et al., 2003)'
_computing_structure_solution 'SHELXS 86 (Sheldrick, 1986)'
_diffrn_ambient_temperature 120
_diffrn_measured_fraction_theta_full 0.999
_diffrn_measured_fraction_theta_max 0.999
_diffrn_measurement_device_type 'Nonius KappaCCD'
_diffrn_measurement_method '\f & \w scans'
_diffrn_radiation_monochromator graphite
_diffrn_radiation_type 'Mo K\a'
_diffrn_radiation_wavelength 0.71073
_diffrn_reflns_av_R_equivalents 0.000
_diffrn_reflns_limit_h_max 21
_diffrn_reflns_limit_h_min -20
_diffrn_reflns_limit_k_max 29
_diffrn_reflns_limit_k_min 0
_diffrn_reflns_limit_l_max 35
_diffrn_reflns_limit_l_min 0
_diffrn_reflns_number 46100
_diffrn_reflns_theta_full 27.494
_diffrn_reflns_theta_max 27.494
_diffrn_reflns_theta_min 2.755
_diffrn_standards_number 0
_exptl_absorpt_coefficient_mu 0.061
_exptl_absorpt_correction_T_max 0.99
_exptl_absorpt_correction_T_min 0.94
_exptl_absorpt_correction_type multi-scan
_exptl_absorpt_process_details 'SORTAV (Blessing)'
_exptl_crystal_colour 'dark blue'
_exptl_crystal_density_diffrn 0.932
_exptl_crystal_description prism
_exptl_crystal_F_000 4264
_exptl_crystal_size_max 0.42
_exptl_crystal_size_mid 0.16
_exptl_crystal_size_min 0.12
_platon_squeeze_details
;

;
_refine_diff_density_max 0.06
_refine_diff_density_min -0.07
_refine_ls_extinction_method none
_refine_ls_goodness_of_fit_ref 0.9801
_refine_ls_hydrogen_treatment constr
_refine_ls_matrix_type full
_refine_ls_number_parameters 343
_refine_ls_number_reflns 3855
_refine_ls_number_restraints 0
_refine_ls_R_factor_all 0.0941
_refine_ls_R_factor_gt 0.0407
_refine_ls_shift/su_max 0.000535
_refine_ls_structure_factor_coef F
_refine_ls_weighting_details
;

 Method= Modified Sheldrick 

 w=1/[\s^2^(F^2^) + ( 0.03P)^2^ + 0.00P] 

 ,where P=(max(Fo^2^,0) + 2Fc^2^)/3 

;
_refine_ls_weighting_scheme calc
_refine_ls_wR_factor_all 0.1145
_refine_ls_wR_factor_gt 0.0584
_refine_ls_wR_factor_ref 0.0584
_reflns_limit_h_max 21
_reflns_limit_h_min -20
_reflns_limit_k_max 29
_reflns_limit_k_min 0
_reflns_limit_l_max 35
_reflns_limit_l_min 0
_reflns_number_gt 3855
_reflns_number_total 8244
_reflns_threshold_expression I>2.0\s(I)
_cod_data_source_file jo302135q_si_001.cif
_cod_data_source_block anthporph
_cod_original_sg_symbol_H-M 'I 41/a '
_cod_original_formula_sum 'C33 H29.50 N1 O4'
_cod_database_code 4027786

loop_
_symmetry_equiv_pos_as_xyz
x,y,z
-x,-y,-z
x+1/2,y+1/2,z+1/2
-x+1/2,-y+1/2,-z+1/2
-y+3/4,x+1/4,z+1/4
y+3/4,-x+1/4,-z+1/4
-y+5/4,x+3/4,z+3/4
y+5/4,-x+3/4,-z+3/4
-x+1/2,-y,z+1/2
x+1/2,y,-z+1/2
-x+1,-y+1/2,z+1
x+1,y+1/2,-z+1
y+3/4,-x+3/4,z+3/4
-y+3/4,x+3/4,-z+3/4
y+5/4,-x+5/4,z+5/4
-y+5/4,x+5/4,-z+5/4

loop_
_atom_site_label
_atom_site_type_symbol
_atom_site_fract_x
_atom_site_fract_y
_atom_site_fract_z
_atom_site_U_iso_or_equiv
_atom_site_occupancy
_atom_site_adp_type
_atom_site_refinement_flags_posn
O1 O 0.05876(5) 0.04642(4) 0.24717(5) 0.1040 1.0000 Uani .
O2 O 0.12720(5) 0.11271(5) 0.27218(5) 0.1298 1.0000 Uani .
O3 O 0.24814(4) -0.02275(4) 0.44799(4) 0.0871 1.0000 Uani .
O4 O 0.26003(4) 0.06149(4) 0.40960(5) 0.1147 1.0000 Uani .
N1 N -0.02291(3) -0.16513(3) 0.38063(3) 0.0451 1.0000 Uani .
C1 C 0.10500(4) -0.17174(5) 0.35659(4) 0.0529 1.0000 Uani .
C2 C 0.07343(5) -0.12280(5) 0.36777(4) 0.0578 1.0000 Uani .
C3 C 0.01641(5) -0.11926(4) 0.38507(4) 0.0537 1.0000 Uani .
C4 C -0.01336(5) -0.06885(4) 0.40570(4) 0.0571 1.0000 Uani .
C5 C -0.07320(4) -0.08636(4) 0.41225(4) 0.0488 1.0000 Uani .
C6 C -0.11303(5) -0.05075(4) 0.43460(4) 0.0494 1.0000 Uani .
C7 C -0.09525(5) 0.00639(5) 0.45030(4) 0.0595 1.0000 Uani .
C8 C -0.13471(5) 0.04600(4) 0.47030(4) 0.0618 1.0000 Uani .
C9 C -0.11809(6) 0.10076(5) 0.48470(5) 0.0741 1.0000 Uani .
C10 C -0.15975(6) 0.14220(5) 0.50345(5) 0.0764 1.0000 Uani .
C11 C -0.13978(7) 0.19530(5) 0.51730(5) 0.0907 1.0000 Uani .
C12 C -0.07985(7) 0.21178(6) 0.51390(7) 0.1072 1.0000 Uani .
C13 C -0.04122(7) 0.17400(6) 0.49484(7) 0.1029 1.0000 Uani .
C14 C -0.05827(7) 0.11793(5) 0.47963(5) 0.0861 1.0000 Uani .
C15 C -0.01759(6) 0.07902(5) 0.46078(6) 0.0828 1.0000 Uani .
C16 C -0.03529(6) 0.02300(5) 0.44457(5) 0.0699 1.0000 Uani .
C17 C 0.00510(6) -0.01663(5) 0.42303(5) 0.0672 1.0000 Uani .
C18 C 0.10440(5) -0.06499(5) 0.36179(5) 0.0708 1.0000 Uani .
C19 C 0.15190(5) -0.05059(5) 0.39218(5) 0.0758 1.0000 Uani .
C20 C 0.18068(6) 0.00294(6) 0.38577(7) 0.0912 1.0000 Uani .
C21 C 0.16267(7) 0.03852(7) 0.34979(7) 0.1020 1.0000 Uani .
C22 C 0.11973(7) 0.02538(6) 0.32020(7) 0.0974 1.0000 Uani .
C23 C 0.08999(6) -0.02844(6) 0.32327(5) 0.0812 1.0000 Uani .
C24 C 0.09588(8) 0.06450(7) 0.27883(8) 0.1098 1.0000 Uani .
C25 C 0.23149(7) 0.01691(7) 0.41820(7) 0.0979 1.0000 Uani .
C27 C 0.11341(9) 0.14915(7) 0.22503(8) 0.1461 1.0000 Uani .
C28 C 0.14130(10) 0.21305(8) 0.23773(10) 0.1720 1.0000 Uani .
C29 C 0.12525(10) 0.25330(9) 0.19194(11) 0.1909 1.0000 Uani .
C30 C 0.14960(11) 0.31271(9) 0.20159(12) 0.2194 1.0000 Uani .
C31 C 0.30481(5) -0.01906(6) 0.47739(6) 0.0911 1.0000 Uani .
C32 C 0.35638(6) -0.01472(6) 0.44137(6) 0.0971 1.0000 Uani .
C33 C 0.35765(5) -0.06857(6) 0.40787(5) 0.0847 1.0000 Uani .
C34 C 0.40943(5) -0.06403(6) 0.37195(5) 0.0932 1.0000 Uani .
H11 H -0.0131 -0.2056 0.3702 0.0540 0.5000 Uiso R
H61 H -0.1518 -0.0635 0.4396 0.0646 1.0000 Uiso R
H81 H -0.1741 0.0348 0.4741 0.0801 1.0000 Uiso R
H101 H -0.1997 0.1327 0.5060 0.0995 1.0000 Uiso R
H111 H -0.1668 0.2228 0.5298 0.1196 1.0000 Uiso R
H121 H -0.0676 0.2489 0.5251 0.1383 1.0000 Uiso R
H131 H -0.0018 0.1853 0.4915 0.1334 1.0000 Uiso R
H151 H 0.0221 0.0899 0.4588 0.1083 1.0000 Uiso R
H171 H 0.0449 -0.0065 0.4209 0.0875 1.0000 Uiso R
H191 H 0.1646 -0.0770 0.4169 0.0986 1.0000 Uiso R
H211 H 0.1817 0.0747 0.3457 0.1335 1.0000 Uiso R
H231 H 0.0611 -0.0388 0.2998 0.1052 1.0000 Uiso R
H271 H 0.0728 0.1519 0.2199 0.1903 1.0000 Uiso R
H272 H 0.1311 0.1327 0.1966 0.1903 1.0000 Uiso R
H281 H 0.1250 0.2282 0.2673 0.2225 1.0000 Uiso R
H282 H 0.1822 0.2103 0.2412 0.2225 1.0000 Uiso R
H291 H 0.0843 0.2555 0.1885 0.2495 1.0000 Uiso R
H292 H 0.1417 0.2378 0.1625 0.2495 1.0000 Uiso R
H301 H 0.1405 0.3375 0.1746 0.2848 1.0000 Uiso R
H302 H 0.1332 0.3279 0.2311 0.2848 1.0000 Uiso R
H303 H 0.1905 0.3103 0.2051 0.2848 1.0000 Uiso R
H311 H 0.3089 -0.0529 0.4972 0.1178 1.0000 Uiso R
H312 H 0.3040 0.0142 0.4981 0.1178 1.0000 Uiso R
H321 H 0.3915 -0.0125 0.4597 0.1271 1.0000 Uiso R
H322 H 0.3523 0.0191 0.4216 0.1271 1.0000 Uiso R
H331 H 0.3618 -0.1024 0.4277 0.1105 1.0000 Uiso R
H332 H 0.3225 -0.0708 0.3896 0.1105 1.0000 Uiso R
H341 H 0.4103 -0.0973 0.3512 0.1213 1.0000 Uiso R
H342 H 0.4445 -0.0618 0.3903 0.1213 1.0000 Uiso R
H343 H 0.4053 -0.0302 0.3522 0.1213 1.0000 Uiso R

loop_
_atom_site_aniso_label
_atom_site_aniso_U_11
_atom_site_aniso_U_22
_atom_site_aniso_U_33
_atom_site_aniso_U_23
_atom_site_aniso_U_13
_atom_site_aniso_U_12
O1 0.1040(8) 0.0836(7) 0.1246(9) 0.0507(6) 0.0134(7) -0.0183(6)
O2 0.1211(9) 0.0878(8) 0.1807(12) 0.0578(7) 0.0094(8) -0.0355(7)
O3 0.0656(6) 0.0689(6) 0.1269(8) -0.0174(6) 0.0016(6) -0.0249(5)
O4 0.0906(7) 0.0718(7) 0.1818(11) -0.0013(6) -0.0011(7) -0.0380(6)
N1 0.0392(5) 0.0421(5) 0.0541(5) 0.0085(4) 0.0004(4) 0.0081(4)
C1 0.0373(6) 0.0618(7) 0.0596(7) 0.0048(6) 0.0047(5) -0.0088(5)
C2 0.0502(7) 0.0562(7) 0.0670(7) 0.0078(6) 0.0040(6) -0.0084(6)
C3 0.0497(6) 0.0471(7) 0.0643(7) 0.0084(5) 0.0001(5) -0.0009(5)
C4 0.0593(7) 0.0426(7) 0.0692(8) 0.0065(5) -0.0049(6) 0.0026(5)
C5 0.0542(7) 0.0353(6) 0.0569(7) 0.0077(5) -0.0064(5) 0.0103(5)
C6 0.0603(7) 0.0324(6) 0.0557(7) 0.0053(5) -0.0132(5) 0.0167(5)
C7 0.0719(8) 0.0356(6) 0.0710(8) 0.0008(5) -0.0210(6) 0.0139(6)
C8 0.0784(8) 0.0364(6) 0.0707(8) -0.0051(5) -0.0329(6) 0.0206(6)
C9 0.0883(10) 0.0392(7) 0.0946(9) -0.0120(6) -0.0438(7) 0.0199(6)
C10 0.0944(9) 0.0404(7) 0.0944(9) -0.0195(6) -0.0587(8) 0.0265(6)
C11 0.1023(11) 0.0451(7) 0.1249(12) -0.0291(7) -0.0729(9) 0.0262(7)
C12 0.1066(12) 0.0503(8) 0.1645(16) -0.0328(9) -0.0735(11) 0.0189(8)
C13 0.1017(11) 0.0479(8) 0.1591(14) -0.0236(9) -0.0545(10) 0.0103(8)
C14 0.0908(11) 0.0446(7) 0.1228(12) -0.0145(7) -0.0419(9) 0.0110(7)
C15 0.0860(9) 0.0445(7) 0.1178(11) -0.0067(7) -0.0294(8) 0.0035(7)
C16 0.0782(9) 0.0412(7) 0.0902(9) -0.0002(6) -0.0193(7) 0.0050(6)
C17 0.0699(8) 0.0445(7) 0.0872(9) 0.0034(6) -0.0093(7) -0.0005(6)
C18 0.0655(8) 0.0602(8) 0.0866(9) 0.0109(7) 0.0045(7) -0.0156(6)
C19 0.0654(8) 0.0624(8) 0.0997(9) 0.0041(7) 0.0028(7) -0.0204(6)
C20 0.0791(10) 0.0673(9) 0.1271(12) 0.0084(9) 0.0016(9) -0.0280(8)
C21 0.0912(12) 0.0718(10) 0.1431(15) 0.0217(10) 0.0035(10) -0.0310(9)
C22 0.0926(12) 0.0714(10) 0.1283(13) 0.0302(9) 0.0064(10) -0.0264(9)
C23 0.0787(9) 0.0669(8) 0.0981(10) 0.0235(7) 0.0051(7) -0.0195(7)
C24 0.1057(13) 0.0789(11) 0.1448(16) 0.0447(11) 0.0102(11) -0.0271(10)
C25 0.0789(11) 0.0696(10) 0.1452(15) -0.0050(10) 0.0000(10) -0.0300(9)
C27 0.1378(16) 0.1037(13) 0.197(2) 0.0790(13) 0.0191(14) -0.0331(12)
C28 0.1508(19) 0.1040(15) 0.261(3) 0.0926(16) 0.0136(17) -0.0450(13)
C29 0.164(2) 0.1223(17) 0.286(3) 0.1183(19) 0.0213(19) -0.0411(15)
C30 0.180(2) 0.1205(17) 0.357(4) 0.131(2) 0.021(2) -0.0513(16)
C31 0.0627(9) 0.0731(9) 0.1373(13) -0.0344(8) 0.0020(8) -0.0247(7)
C32 0.0678(9) 0.0787(10) 0.1447(14) -0.0253(9) 0.0078(9) -0.0394(7)
C33 0.0599(8) 0.0828(9) 0.1114(11) -0.0166(8) 0.0117(7) -0.0439(7)
C34 0.0639(8) 0.0958(10) 0.1197(12) -0.0077(9) 0.0145(8) -0.0535(8)

loop_
_atom_type_symbol
_atom_type_scat_dispersion_real
_atom_type_scat_dispersion_imag
_atom_type_scat_Cromer_Mann_a1
_atom_type_scat_Cromer_Mann_b1
_atom_type_scat_Cromer_Mann_a2
_atom_type_scat_Cromer_Mann_b2
_atom_type_scat_Cromer_Mann_a3
_atom_type_scat_Cromer_Mann_b3
_atom_type_scat_Cromer_Mann_a4
_atom_type_scat_Cromer_Mann_b4
_atom_type_scat_Cromer_Mann_c
_atom_type_scat_source
C 0.0033 0.0016 2.3100 20.8439 1.0200 10.2075 1.5886 0.5687 0.8650 51.6512 0.2156 'International Tables Vol C 4.2.6.8 and 6.1.1.4'
H 0.0000 0.0000 0.4930 10.5109 0.3229 26.1257 0.1402 3.1424 0.0408 57.7998 0.0030 'International Tables Vol C 4.2.6.8 and 6.1.1.4'
O 0.0106 0.0060 3.0485 13.2771 2.2868 5.7011 1.5463 0.3239 0.8670 32.9089 0.2508 'International Tables Vol C 4.2.6.8 and 6.1.1.4'
N 0.0061 0.0033 12.2126 0.0057 3.1322 9.8933 2.0125 28.9975 1.1663 0.5826 -11.5290 'International Tables Vol C 4.2.6.8 and 6.1.1.4'
Cl 0.1484 0.1585 11.4604 0.0104 7.1964 1.1662 6.2556 18.5194 1.6455 47.7784 -9.5574 'International Tables Vol C 4.2.6.8 and 6.1.1.4'

loop_
_geom_angle_atom_site_label_1
_geom_angle_site_symmetry_1
_geom_angle_atom_site_label_2
_geom_angle_atom_site_label_3
_geom_angle_site_symmetry_3
_geom_angle
_geom_angle_publ_flag
C24 . O2 C27 . 116.59(14) yes
C25 . O3 C31 . 122.91(11) yes
C1 14_445 N1 C3 . 108.60(8) yes
C1 14_445 N1 H11 . 125.7 no
C3 . N1 H11 . 125.7 no
C5 8_445 C1 N1 8_445 108.78(9) yes
C5 8_445 C1 C2 . 129.53(10) yes
N1 8_445 C1 C2 . 121.17(9) yes
C1 . C2 C3 . 128.22(10) yes
C1 . C2 C18 . 116.55(9) yes
C3 . C2 C18 . 115.22(10) yes
N1 . C3 C2 . 122.49(10) yes
N1 . C3 C4 . 109.28(9) yes
C2 . C3 C4 . 128.02(10) yes
C3 . C4 C5 . 105.80(9) yes
C3 . C4 C17 . 133.55(11) yes
C5 . C4 C17 . 120.18(11) yes
C1 14_445 C5 C4 . 107.10(9) yes
C1 14_445 C5 C6 . 131.21(10) yes
C4 . C5 C6 . 121.64(10) yes
C5 . C6 C7 . 119.04(10) yes
C5 . C6 H61 . 120.5 no
C7 . C6 H61 . 120.5 no
C6 . C7 C8 . 121.68(11) yes
C6 . C7 C16 . 118.87(10) yes
C8 . C7 C16 . 119.45(10) yes
C7 . C8 C9 . 121.86(12) yes
C7 . C8 H81 . 119.1 no
C9 . C8 H81 . 119.0 no
C8 . C9 C10 . 121.36(13) yes
C8 . C9 C14 . 119.44(12) yes
C10 . C9 C14 . 119.17(11) yes
C9 . C10 C11 . 117.77(13) yes
C9 . C10 H101 . 121.2 no
C11 . C10 H101 . 121.1 no
C10 . C11 C12 . 123.10(13) yes
C10 . C11 H111 . 118.5 no
C12 . C11 H111 . 118.4 no
C11 . C12 C13 . 119.30(13) yes
C11 . C12 H121 . 120.3 no
C13 . C12 H121 . 120.4 no
C12 . C13 C14 . 121.24(15) yes
C12 . C13 H131 . 119.4 no
C14 . C13 H131 . 119.4 no
C9 . C14 C13 . 119.34(13) yes
C9 . C14 C15 . 120.12(11) yes
C13 . C14 C15 . 120.52(14) yes
C14 . C15 C16 . 120.21(13) yes
C14 . C15 H151 . 119.9 no
C16 . C15 H151 . 119.9 no
C7 . C16 C15 . 118.85(12) yes
C7 . C16 C17 . 119.90(11) yes
C15 . C16 C17 . 121.25(12) yes
C16 . C17 C4 . 120.17(12) yes
C16 . C17 H171 . 119.9 no
C4 . C17 H171 . 120.0 no
C2 . C18 C19 . 120.66(11) yes
C2 . C18 C23 . 120.16(11) yes
C19 . C18 C23 . 118.86(11) yes
C18 . C19 C20 . 120.01(13) yes
C18 . C19 H191 . 119.9 no
C20 . C19 H191 . 120.1 no
C19 . C20 C21 . 118.63(14) yes
C19 . C20 C25 . 118.94(15) yes
C21 . C20 C25 . 122.39(14) yes
C20 . C21 C22 . 122.46(14) yes
C20 . C21 H211 . 118.7 no
C22 . C21 H211 . 118.8 no
C21 . C22 C23 . 122.16(15) yes
C21 . C22 C24 . 125.36(15) yes
C23 . C22 C24 . 112.48(15) yes
C22 . C23 C18 . 117.48(13) yes
C22 . C23 H231 . 121.4 no
C18 . C23 H231 . 121.2 no
C22 . C24 O2 . 113.07(17) yes
C22 . C24 O1 . 122.25(14) yes
O2 . C24 O1 . 122.83(16) yes
C20 . C25 O3 . 116.71(13) yes
C20 . C25 O4 . 118.87(17) yes
O3 . C25 O4 . 123.44(15) yes
O2 . C27 C28 . 103.47(15) yes
O2 . C27 H271 . 110.9 no
C28 . C27 H271 . 110.9 no
O2 . C27 H272 . 111.0 no
C28 . C27 H272 . 111.0 no
H271 . C27 H272 . 109.5 no
C27 . C28 C29 . 105.66(19) yes
C27 . C28 H281 . 110.6 no
C29 . C28 H281 . 110.4 no
C27 . C28 H282 . 110.4 no
C29 . C28 H282 . 110.3 no
H281 . C28 H282 . 109.5 no
C28 . C29 C30 . 108.1(2) yes
C28 . C29 H291 . 109.8 no
C30 . C29 H291 . 109.9 no
C28 . C29 H292 . 109.8 no
C30 . C29 H292 . 109.8 no
H291 . C29 H292 . 109.5 no
C29 . C30 H301 . 109.5 no
C29 . C30 H302 . 109.4 no
H301 . C30 H302 . 109.5 no
C29 . C30 H303 . 109.5 no
H301 . C30 H303 . 109.5 no
H302 . C30 H303 . 109.5 no
O3 . C31 C32 . 109.58(12) yes
O3 . C31 H311 . 109.4 no
C32 . C31 H311 . 109.4 no
O3 . C31 H312 . 109.4 no
C32 . C31 H312 . 109.6 no
H311 . C31 H312 . 109.5 no
C31 . C32 C33 . 109.51(10) yes
C31 . C32 H321 . 109.4 no
C33 . C32 H321 . 109.5 no
C31 . C32 H322 . 109.4 no
C33 . C32 H322 . 109.5 no
H321 . C32 H322 . 109.5 no
C32 . C33 C34 . 109.28(10) yes
C32 . C33 H331 . 109.5 no
C34 . C33 H331 . 109.4 no
C32 . C33 H332 . 109.5 no
C34 . C33 H332 . 109.6 no
H331 . C33 H332 . 109.5 no
C33 . C34 H341 . 109.4 no
C33 . C34 H342 . 109.6 no
H341 . C34 H342 . 109.5 no
C33 . C34 H343 . 109.4 no
H341 . C34 H343 . 109.5 no
H342 . C34 H343 . 109.5 no

loop_
_geom_bond_atom_site_label_1
_geom_bond_atom_site_label_2
_geom_bond_site_symmetry_2
_geom_bond_distance
_geom_bond_publ_flag
O1 C24 . 1.280(2) yes
O2 C24 . 1.3379(17) yes
O2 C27 . 1.559(2) yes
O3 C25 . 1.2773(18) yes
O3 C31 . 1.5316(16) yes
O4 C25 . 1.2426(17) yes
N1 C1 14_445 1.4015(12) yes
N1 C3 . 1.3982(12) yes
N1 H11 . 1.000 no
C1 C5 8_445 1.4496(13) yes
C1 C2 . 1.3766(15) yes
C2 C3 . 1.3979(15) yes
C2 C18 . 1.5210(15) yes
C3 C4 . 1.4606(15) yes
C4 C5 . 1.4487(14) yes
C4 C17 . 1.3603(15) yes
C5 C6 . 1.3721(13) yes
C6 C7 . 1.4436(15) yes
C6 H61 . 0.950 no
C7 C8 . 1.3979(15) yes
C7 C16 . 1.4432(16) yes
C8 C9 . 1.3758(15) yes
C8 H81 . 0.950 no
C9 C10 . 1.4465(17) yes
C9 C14 . 1.4418(19) yes
C10 C11 . 1.3609(16) yes
C10 H101 . 0.950 no
C11 C12 . 1.436(2) yes
C11 H111 . 0.950 no
C12 C13 . 1.348(2) yes
C12 H121 . 0.950 no
C13 C14 . 1.4127(17) yes
C13 H131 . 0.950 no
C14 C15 . 1.3945(18) yes
C15 C16 . 1.4238(16) yes
C15 H151 . 0.950 no
C16 C17 . 1.4286(17) yes
C17 H171 . 0.950 no
C18 C19 . 1.4087(17) yes
C18 C23 . 1.3795(16) yes
C19 C20 . 1.4121(16) yes
C19 H191 . 0.950 no
C20 C21 . 1.338(2) yes
C20 C25 . 1.498(2) yes
C21 C22 . 1.308(2) yes
C21 H211 . 0.950 no
C22 C23 . 1.4204(18) yes
C22 C24 . 1.538(2) yes
C23 H231 . 0.950 no
C27 C28 . 1.644(3) yes
C27 H271 . 0.950 no
C27 H272 . 0.950 no
C28 C29 . 1.590(3) yes
C28 H281 . 0.950 no
C28 H282 . 0.950 no
C29 C30 . 1.503(3) yes
C29 H291 . 0.950 no
C29 H292 . 0.950 no
C30 H301 . 0.950 no
C30 H302 . 0.950 no
C30 H303 . 0.950 no
C31 C32 . 1.5399(18) yes
C31 H311 . 0.950 no
C31 H312 . 0.950 no
C32 C33 . 1.5368(17) yes
C32 H321 . 0.950 no
C32 H322 . 0.950 no
C33 C34 . 1.5423(17) yes
C33 H331 . 0.950 no
C33 H332 . 0.950 no
C34 H341 . 0.950 no
C34 H342 . 0.950 no
C34 H343 . 0.950 no

loop_
_platon_squeeze_void_nr
_platon_squeeze_void_average_x
_platon_squeeze_void_average_y
_platon_squeeze_void_average_z
_platon_squeeze_void_volume
_platon_squeeze_void_count_electrons
_platon_squeeze_void_content
1 -0.019 0.323 0.094 5647 1178 ' '
